data_7217293
loop_
_publ_author_name
'Panja, Anangamohan'

_publ_section_title
;
 Metal ionic size directed complexation in manganese(II) coordination
 chemistry: Efficient candidates showing phenoxazinone synthase mimicking
 activity
;
_journal_name_full 'RSC Advances'
_journal_paper_doi 10.1039/C4RA03427A
_journal_year 2014
_chemical_formula_sum 'C19.5 H27.5 Cl2 Mn N5 O1.5'
_chemical_formula_weight 481.80
_chemical_name_systematic
;
 ?
;
_space_group_IT_number 14
_symmetry_cell_setting monoclinic
_symmetry_space_group_name_Hall '-P 2ybc'
_symmetry_space_group_name_H-M 'P 1 21/c 1'
_atom_sites_solution_hydrogens geom
_atom_sites_solution_primary direct
_atom_sites_solution_secondary difmap
_audit_creation_method SHELXL-97
_cell_angle_alpha 90.00
_cell_angle_beta 100.9710(10)
_cell_angle_gamma 90.00
_cell_formula_units_Z 4
_cell_length_a 10.4242(2)
_cell_length_b 9.17570(10)
_cell_length_c 24.4086(5)
_cell_measurement_temperature 298(2)
_cell_volume 2292.00(7)
_computing_structure_refinement 'SHELXL-97 (Sheldrick, 1997)'
_diffrn_ambient_temperature 298(2)
_diffrn_measured_fraction_theta_full 0.998
_diffrn_measured_fraction_theta_max 0.998
_diffrn_radiation_monochromator graphite
_diffrn_radiation_source 'fine-focus sealed tube'
_diffrn_radiation_type MoK\a
_diffrn_radiation_wavelength 0.71073
_diffrn_reflns_av_R_equivalents 0.0592
_diffrn_reflns_av_sigmaI/netI 0.0539
_diffrn_reflns_limit_h_max 14
_diffrn_reflns_limit_h_min -14
_diffrn_reflns_limit_k_max 12
_diffrn_reflns_limit_k_min -12
_diffrn_reflns_limit_l_max 34
_diffrn_reflns_limit_l_min -33
_diffrn_reflns_number 23831
_diffrn_reflns_theta_full 30.04
_diffrn_reflns_theta_max 30.04
_diffrn_reflns_theta_min 2.80
_exptl_absorpt_coefficient_mu 0.831
_exptl_absorpt_correction_T_max 0.9365
_exptl_absorpt_correction_T_min 0.8513
_exptl_absorpt_correction_type multi-scan
_exptl_absorpt_process_details SADABS
_exptl_crystal_density_diffrn 1.396
_exptl_crystal_density_method 'not measured'
_exptl_crystal_F_000 1002
_exptl_crystal_size_max 0.20
_exptl_crystal_size_mid 0.12
_exptl_crystal_size_min 0.08
_refine_diff_density_max 0.855
_refine_diff_density_min -0.785
_refine_diff_density_rms 0.123
_refine_ls_extinction_method none
_refine_ls_goodness_of_fit_ref 1.071
_refine_ls_hydrogen_treatment mixed
_refine_ls_matrix_type full
_refine_ls_number_parameters 298
_refine_ls_number_reflns 6697
_refine_ls_number_restraints 3
_refine_ls_restrained_S_all 1.086
_refine_ls_R_factor_all 0.0786
_refine_ls_R_factor_gt 0.0479
_refine_ls_shift/su_max 0.001
_refine_ls_shift/su_mean 0.000
_refine_ls_structure_factor_coef Fsqd
_refine_ls_weighting_details 'calc w=1/[\s^2^(Fo^2^)+(0.0745P)^2^+1.0673P] where P=(Fo^2^+2Fc^2^)/3'
_refine_ls_weighting_scheme calc
_refine_ls_wR_factor_gt 0.1315
_refine_ls_wR_factor_ref 0.1463
_reflns_number_gt 4739
_reflns_number_total 6697
_reflns_threshold_expression >2sigma(I)
_cod_data_source_file c4ra03427a2.cif
_cod_data_source_block complex1
_cod_depositor_comments
;
The following automatic conversions were performed:

'_symmetry_cell_setting' value 'Monoclinic' changed to 'monoclinic'
according to
/usr/data/users/saulius/crontab/automatic-downloads/rss-feeds/RSC/lib/dictionaries/cif_core.dic
dictionary named 'cif_core.dic' version 2.4.2 from
2011-04-26.

'_exptl_absorpt_correction_type' value 'Multi-scan'
changed to 'multi-scan' according to
/usr/data/users/saulius/crontab/automatic-downloads/rss-feeds/RSC/lib/dictionaries/cif_core.dic
dictionary named 'cif_core.dic' version 2.4.2 from 2011-04-26.

Automatic conversion script
Id: cif_fix_values 2281 2013-09-26 08:29:07Z andrius 
;
_cod_original_sg_symbol_H-M P21/c
_cod_original_formula_sum 'C19.50 H27.50 Cl2 Mn N5 O1.50'
_cod_database_code 7217293

loop_
_symmetry_equiv_pos_as_xyz
'x, y, z'
'-x, y+1/2, -z+1/2'
'-x, -y, -z'
'x, -y-1/2, z-1/2'

loop_
_atom_site_label
_atom_site_type_symbol
_atom_site_fract_x
_atom_site_fract_y
_atom_site_fract_z
_atom_site_U_iso_or_equiv
_atom_site_adp_type
_atom_site_occupancy
_atom_site_symmetry_multiplicity
_atom_site_calc_flag
_atom_site_refinement_flags
Mn1 Mn 0.33821(4) 0.22350(4) 0.370920(15) 0.01853(11) Uani 1 1 d .
Cl1 Cl 0.33391(7) 0.46423(7) 0.32556(3) 0.02616(15) Uani 1 1 d .
Cl2 Cl 0.57425(6) 0.17173(7) 0.38947(3) 0.02752(16) Uani 1 1 d .
C11 C 0.4235(3) 0.1744(3) 0.23552(13) 0.0375(7) Uani 1 1 d .
H11A H 0.4902 0.1577 0.2134 0.045 Uiso 1 1 calc R
H11B H 0.4554 0.2478 0.2634 0.045 Uiso 1 1 calc R
C12 C 0.2994(4) 0.2275(4) 0.19825(13) 0.0398(7) Uani 1 1 d .
N3 N 0.2905(2) 0.0532(2) 0.29705(9) 0.0242(5) Uani 1 1 d .
C17 C -0.1065(3) 0.2153(4) 0.35959(15) 0.0429(8) Uani 1 1 d .
H17 H -0.1640 0.2421 0.3827 0.052 Uiso 1 1 calc R
C16 C -0.1518(3) 0.1494(4) 0.30905(15) 0.0429(8) Uani 1 1 d .
H16 H -0.2404 0.1301 0.2975 0.052 Uiso 1 1 calc R
N2 N 0.3209(2) 0.0459(2) 0.43566(9) 0.0237(5) Uani 1 1 d .
N1 N 0.3266(2) 0.3358(2) 0.45423(9) 0.0212(4) Uani 1 1 d .
N4 N 0.1898(3) 0.2383(3) 0.22868(10) 0.0315(5) Uani 1 1 d .
C15 C -0.0633(3) 0.1122(3) 0.27555(14) 0.0352(7) Uani 1 1 d .
H15 H -0.0917 0.0685 0.2410 0.042 Uiso 1 1 calc R
C4 C 0.3506(3) 0.2967(3) 0.55260(12) 0.0321(6) Uani 1 1 d .
H4A H 0.3579 0.2315 0.5822 0.038 Uiso 1 1 calc R
N5 N 0.1127(2) 0.2047(2) 0.34391(10) 0.0258(5) Uani 1 1 d .
C1 C 0.3268(3) 0.4795(3) 0.46398(11) 0.0252(5) Uani 1 1 d .
H1 H 0.3178 0.5427 0.4337 0.030 Uiso 1 1 calc R
C2 C 0.3397(3) 0.5382(3) 0.51684(12) 0.0299(6) Uani 1 1 d .
H2 H 0.3392 0.6386 0.5218 0.036 Uiso 1 1 calc R
C14 C 0.0672(3) 0.1410(3) 0.29433(12) 0.0278(6) Uani 1 1 d .
C8 C 0.3603(3) -0.1462(3) 0.36939(12) 0.0298(6) Uani 1 1 d .
H8A H 0.3710 -0.2507 0.3665 0.036 Uiso 1 1 calc R
H8B H 0.4442 -0.1010 0.3688 0.036 Uiso 1 1 calc R
C5 C 0.3365(3) 0.2461(3) 0.49845(11) 0.0239(5) Uani 1 1 d .
C6 C 0.3345(3) 0.0885(3) 0.48585(11) 0.0265(6) Uani 1 1 d .
H6 H 0.3432 0.0208 0.5147 0.032 Uiso 1 1 calc R
C7 C 0.3204(3) -0.1117(3) 0.42500(14) 0.0304(6) Uani 1 1 d .
C13 C 0.1697(3) 0.1072(3) 0.25963(12) 0.0279(6) Uani 1 1 d .
C10 C 0.3959(3) 0.0347(3) 0.26381(13) 0.0318(6) Uani 1 1 d .
H10A H 0.3700 -0.0400 0.2358 0.038 Uiso 1 1 calc R
H10B H 0.4752 0.0022 0.2883 0.038 Uiso 1 1 calc R
C3 C 0.3535(3) 0.4457(3) 0.56228(12) 0.0330(6) Uani 1 1 d .
H3 H 0.3644 0.4824 0.5984 0.040 Uiso 1 1 calc R
C9 C 0.2608(3) -0.0930(3) 0.31860(13) 0.0305(6) Uani 1 1 d .
H9A H 0.2568 -0.1638 0.2888 0.037 Uiso 1 1 calc R
H9B H 0.1752 -0.0893 0.3286 0.037 Uiso 1 1 calc R
C18 C 0.0265(3) 0.2410(4) 0.37556(14) 0.0379(7) Uani 1 1 d .
H18 H 0.0568 0.2855 0.4098 0.045 Uiso 1 1 calc R
O1 O 0.0090(4) 0.2841(4) 0.12762(15) 0.0835(10) Uani 1 1 d .
H1A H 0.0627 0.2844 0.1569 0.125 Uiso 1 1 calc R
C19 C -0.0190(6) 0.1390(6) 0.1101(3) 0.122(3) Uani 1 1 d .
H19A H 0.0556 0.0787 0.1236 0.183 Uiso 1 1 calc R
H19B H -0.0389 0.1353 0.0701 0.183 Uiso 1 1 calc R
H19C H -0.0926 0.1044 0.1248 0.183 Uiso 1 1 calc R
C20 C 0.0000 0.5000 0.0000 0.136(4) Uani 1 2 d SD
O2 O 0.0505(13) 0.3745(13) 0.0210(5) 0.157(5) Uani 0.50 1 d PD
H7A H 0.232(3) -0.146(3) 0.4231(12) 0.025(7) Uiso 1 1 d .
H7B H 0.372(3) -0.151(4) 0.4547(14) 0.033(8) Uiso 1 1 d .
H12A H 0.299(3) 0.333(4) 0.1765(14) 0.037(9) Uiso 1 1 d .
H12B H 0.260(3) 0.152(4) 0.1675(14) 0.041(9) Uiso 1 1 d .
H13 H 0.130(3) 0.038(3) 0.2297(12) 0.024(7) Uiso 1 1 d .
H4 H 0.204(3) 0.319(4) 0.2565(14) 0.033(8) Uiso 1 1 d .
H2A H 0.064(12) 0.359(7) 0.0595(12) 0.13(5) Uiso 0.50 1 d PD

loop_
_atom_site_aniso_label
_atom_site_aniso_U_11
_atom_site_aniso_U_22
_atom_site_aniso_U_33
_atom_site_aniso_U_23
_atom_site_aniso_U_13
_atom_site_aniso_U_12
Mn1 0.01882(19) 0.01679(19) 0.0195(2) 0.00016(14) 0.00238(14) -0.00114(14)
Cl1 0.0361(4) 0.0201(3) 0.0222(3) 0.0022(2) 0.0053(3) -0.0020(2)
Cl2 0.0201(3) 0.0307(3) 0.0314(4) -0.0031(3) 0.0039(2) -0.0009(2)
C11 0.0443(18) 0.0376(16) 0.0350(17) -0.0032(13) 0.0186(14) 0.0035(14)
C12 0.053(2) 0.0419(18) 0.0266(15) -0.0017(14) 0.0121(14) 0.0066(15)
N3 0.0249(11) 0.0202(10) 0.0267(12) -0.0013(9) 0.0026(9) 0.0021(8)
C17 0.0245(15) 0.054(2) 0.052(2) 0.0056(16) 0.0125(14) -0.0007(14)
C16 0.0211(14) 0.0469(18) 0.057(2) 0.0140(16) -0.0033(13) -0.0075(13)
N2 0.0231(11) 0.0191(10) 0.0285(12) 0.0027(9) 0.0041(9) -0.0020(8)
N1 0.0219(10) 0.0220(10) 0.0194(10) 0.0017(8) 0.0032(8) -0.0005(8)
N4 0.0399(14) 0.0303(12) 0.0230(12) -0.0004(10) 0.0032(10) 0.0051(10)
C15 0.0271(14) 0.0342(15) 0.0389(17) 0.0067(13) -0.0077(12) -0.0051(12)
C4 0.0363(15) 0.0388(16) 0.0208(13) 0.0043(11) 0.0046(11) 0.0006(12)
N5 0.0207(11) 0.0275(11) 0.0289(12) -0.0008(9) 0.0038(9) -0.0026(9)
C1 0.0273(13) 0.0236(12) 0.0252(13) -0.0006(10) 0.0064(10) -0.0025(10)
C2 0.0339(15) 0.0279(14) 0.0281(14) -0.0057(11) 0.0066(11) -0.0046(11)
C14 0.0241(13) 0.0242(13) 0.0320(15) 0.0025(11) -0.0026(11) -0.0028(10)
C8 0.0350(15) 0.0155(12) 0.0366(16) -0.0010(11) 0.0010(12) 0.0014(10)
C5 0.0226(12) 0.0271(13) 0.0220(13) 0.0028(10) 0.0041(10) 0.0003(10)
C6 0.0279(13) 0.0260(13) 0.0261(14) 0.0078(11) 0.0058(11) -0.0006(11)
C7 0.0332(15) 0.0182(12) 0.0381(16) 0.0063(11) 0.0026(13) -0.0026(11)
C13 0.0292(14) 0.0254(13) 0.0254(14) -0.0037(11) -0.0039(11) -0.0005(11)
C10 0.0349(15) 0.0280(14) 0.0334(15) -0.0072(12) 0.0092(12) 0.0059(11)
C3 0.0374(16) 0.0415(16) 0.0207(13) -0.0057(12) 0.0074(11) -0.0044(13)
C9 0.0343(15) 0.0173(12) 0.0367(16) -0.0024(11) -0.0012(12) -0.0043(11)
C18 0.0256(14) 0.0478(18) 0.0412(18) -0.0055(14) 0.0090(13) -0.0026(13)
O1 0.081(2) 0.088(2) 0.071(2) -0.0011(18) -0.0118(18) 0.0130(18)
C19 0.112(5) 0.071(4) 0.143(6) -0.013(4) -0.075(4) -0.004(3)
C20 0.111(8) 0.192(12) 0.103(7) -0.017(8) 0.019(6) 0.082(8)
O2 0.191(12) 0.181(11) 0.120(9) 0.057(8) 0.081(8) 0.083(9)

loop_
_atom_type_symbol
_atom_type_description
_atom_type_scat_dispersion_real
_atom_type_scat_dispersion_imag
_atom_type_scat_source
C C 0.0033 0.0016 'International Tables Vol C Tables 4.2.6.8 and 6.1.1.4'
H H 0.0000 0.0000 'International Tables Vol C Tables 4.2.6.8 and 6.1.1.4'
N N 0.0061 0.0033 'International Tables Vol C Tables 4.2.6.8 and 6.1.1.4'
O O 0.0106 0.0060 'International Tables Vol C Tables 4.2.6.8 and 6.1.1.4'
Cl Cl 0.1484 0.1585 'International Tables Vol C Tables 4.2.6.8 and 6.1.1.4'
Mn Mn 0.3368 0.7283 'International Tables Vol C Tables 4.2.6.8 and 6.1.1.4'

loop_
_geom_angle_atom_site_label_1
_geom_angle_atom_site_label_2
_geom_angle_atom_site_label_3
_geom_angle
_geom_angle_site_symmetry_1
N2 Mn1 N1 71.71(7) .
N2 Mn1 N5 86.29(8) .
N1 Mn1 N5 93.63(8) .
N2 Mn1 N3 91.31(8) .
N1 Mn1 N3 158.33(8) .
N5 Mn1 N3 71.35(8) .
N2 Mn1 Cl2 86.74(6) .
N1 Mn1 Cl2 98.20(6) .
N5 Mn1 Cl2 163.64(6) .
N3 Mn1 Cl2 94.04(6) .
N2 Mn1 Cl1 160.94(6) .
N1 Mn1 Cl1 89.79(5) .
N5 Mn1 Cl1 90.46(6) .
N3 Mn1 Cl1 105.43(6) .
Cl2 Mn1 Cl1 100.80(3) .
C10 C11 C12 109.4(3) .
N4 C12 C11 111.9(3) .
C13 N3 C9 107.9(2) .
C13 N3 C10 109.1(2) .
C9 N3 C10 108.2(2) .
C13 N3 Mn1 106.11(15) .
C9 N3 Mn1 110.63(17) .
C10 N3 Mn1 114.76(16) .
C16 C17 C18 118.8(3) .
C17 C16 C15 119.0(3) .
C6 N2 C7 118.1(2) .
C6 N2 Mn1 115.85(17) .
C7 N2 Mn1 125.01(18) .
C1 N1 C5 117.5(2) .
C1 N1 Mn1 126.75(17) .
C5 N1 Mn1 115.23(16) .
C13 N4 C12 113.9(2) .
C14 C15 C16 118.8(3) .
C5 C4 C3 119.3(3) .
C18 N5 C14 117.9(2) .
C18 N5 Mn1 125.0(2) .
C14 N5 Mn1 116.82(18) .
N1 C1 C2 123.1(2) .
C1 C2 C3 119.2(3) .
N5 C14 C15 122.7(3) .
N5 C14 C13 115.2(2) .
C15 C14 C13 122.1(3) .
C7 C8 C9 113.3(2) .
N1 C5 C4 122.7(2) .
N1 C5 C6 115.8(2) .
C4 C5 C6 121.5(2) .
N2 C6 C5 119.8(2) .
N2 C7 C8 111.6(2) .
N4 C13 N3 113.8(2) .
N4 C13 C14 107.9(2) .
N3 C13 C14 109.2(2) .
N3 C10 C11 112.0(2) .
C2 C3 C4 118.2(3) .
N3 C9 C8 114.6(2) .
N5 C18 C17 122.8(3) .
O2 C20 O2 180.0(9) 3_565

loop_
_geom_bond_atom_site_label_1
_geom_bond_atom_site_label_2
_geom_bond_distance
_geom_bond_site_symmetry_2
Mn1 N2 2.301(2) .
Mn1 N1 2.303(2) .
Mn1 N5 2.324(2) .
Mn1 N3 2.366(2) .
Mn1 Cl2 2.4619(7) .
Mn1 Cl1 2.4674(7) .
C11 C10 1.510(4) .
C11 C12 1.513(5) .
C12 N4 1.480(4) .
N3 C13 1.493(3) .
N3 C9 1.494(3) .
N3 C10 1.495(4) .
C17 C16 1.374(5) .
C17 C18 1.387(4) .
C16 C15 1.387(5) .
N2 C6 1.268(4) .
N2 C7 1.469(3) .
N1 C1 1.340(3) .
N1 C5 1.345(3) .
N4 C13 1.456(4) .
C15 C14 1.376(4) .
C4 C5 1.382(4) .
C4 C3 1.387(4) .
N5 C18 1.334(4) .
N5 C14 1.346(4) .
C1 C2 1.381(4) .
C2 C3 1.382(4) .
C14 C13 1.516(4) .
C8 C7 1.527(4) .
C8 C9 1.536(4) .
C5 C6 1.478(4) .
O1 C19 1.412(6) .
C20 O2 1.327(10) 3_565
C20 O2 1.327(10) .
